data_1517594
loop_
_publ_author_name
'Shi-Yao Yang'
'Hong-Bo Yuan'
'Xiao-Bin Xu'
'Rong-Bin Huang'

_publ_section_title
;
 Influential factors on assembly of first-row transition metal
 coordination polymers
;
_journal_name_full
;
Inorganica Chimica Acta
;
_journal_page_first 53
_journal_page_last 62
_journal_volume 403
_journal_year 2013
_chemical_formula_moiety 'C50 H42 Co3 N2 O14, 4(C4 H9 N O)'
_chemical_formula_sum 'C66 H78 Co3 N6 O18'
_chemical_formula_weight 1420.13
_space_group_IT_number 14
_symmetry_cell_setting monoclinic
_symmetry_space_group_name_Hall '-P 2ybc'
_symmetry_space_group_name_H-M 'P 1 21/c 1'
_atom_sites_solution_hydrogens geom
_atom_sites_solution_primary direct
_atom_sites_solution_secondary difmap
_cell_angle_alpha 90.00
_cell_angle_beta 129.437(1)
_cell_angle_gamma 90.00
_cell_formula_units_Z 2
_cell_length_a 12.2756(2)
_cell_length_b 14.1032(2)
_cell_length_c 25.8603(4)
_cell_measurement_reflns_used 11571
_cell_measurement_temperature 173(2)
_cell_measurement_theta_max 29.0107
_cell_measurement_theta_min 2.2947
_cell_volume 3457.75(10)
_computing_cell_refinement
;
CrysAlis RED, Oxford Diffraction Ltd., Version 1.171.31.8
;
_computing_data_collection
;
CrysAlis CCD, Oxford Diffraction Ltd., Version 1.171.31.8
;
_computing_data_reduction
;
CrysAlis RED, Oxford Diffraction Ltd., Version 1.171.31.8
;
_computing_molecular_graphics 'ORTEP-II (Johnson, 1976)'
_computing_publication_material 'SHELXL-97 (Sheldrick, 1997)'
_computing_structure_refinement 'SHELXL-97 (Sheldrick, 1997)'
_computing_structure_solution 'SHELXS-97 (Sheldrick, 1997)'
_diffrn_ambient_temperature 173(2)
_diffrn_detector_area_resol_mean 16.1903
_diffrn_measured_fraction_theta_full 0.994
_diffrn_measured_fraction_theta_max 0.868
_diffrn_measurement_device_type 'Gemini S Ultra CrysAlis CCD, Oxford'
_diffrn_measurement_method 'CrysAlis RED, Oxford Diffraction'
_diffrn_radiation_monochromator graphite
_diffrn_radiation_source 'Enhance (Mo) X-ray Source'
_diffrn_radiation_type MoK\a
_diffrn_radiation_wavelength 0.71073
_diffrn_reflns_av_R_equivalents 0.0243
_diffrn_reflns_av_sigmaI/netI 0.0406
_diffrn_reflns_limit_h_max 15
_diffrn_reflns_limit_h_min -15
_diffrn_reflns_limit_k_max 16
_diffrn_reflns_limit_k_min -18
_diffrn_reflns_limit_l_max 34
_diffrn_reflns_limit_l_min -34
_diffrn_reflns_number 21817
_diffrn_reflns_theta_full 26.00
_diffrn_reflns_theta_max 29.10
_diffrn_reflns_theta_min 2.30
_exptl_absorpt_coefficient_mu 0.783
_exptl_absorpt_correction_T_max 1.00000
_exptl_absorpt_correction_T_min 0.92720
_exptl_absorpt_correction_type multi-scan
_exptl_crystal_colour pink
_exptl_crystal_density_diffrn 1.364
_exptl_crystal_density_method 'not measured'
_exptl_crystal_description block
_exptl_crystal_F_000 1482
_exptl_crystal_size_max 0.45
_exptl_crystal_size_mid 0.40
_exptl_crystal_size_min 0.38
_refine_diff_density_max 0.463
_refine_diff_density_min -0.387
_refine_diff_density_rms 0.054
_refine_ls_extinction_method none
_refine_ls_goodness_of_fit_ref 0.985
_refine_ls_hydrogen_treatment constr
_refine_ls_matrix_type full
_refine_ls_number_parameters 452
_refine_ls_number_reflns 8052
_refine_ls_number_restraints 0
_refine_ls_restrained_S_all 0.985
_refine_ls_R_factor_all 0.0482
_refine_ls_R_factor_gt 0.0318
_refine_ls_shift/su_max 0.003
_refine_ls_shift/su_mean 0.000
_refine_ls_structure_factor_coef Fsqd
_refine_ls_weighting_details 'calc w=1/[\s^2^(Fo^2^)+(0.0462P)^2^+0.0000P] where P=(Fo^2^+2Fc^2^)/3'
_refine_ls_weighting_scheme calc
_refine_ls_wR_factor_gt 0.0767
_refine_ls_wR_factor_ref 0.0793
_reflns_number_gt 6018
_reflns_number_total 8052
_reflns_threshold_expression >2sigma(I)
_cod_data_source_file ICA-2013-403-53-62-22.cif
_cod_data_source_block {[Co3(bpdc)3(dma)2].4DMA}n
_cod_original_cell_volume 3457.74(9)
_cod_original_sg_symbol_H-M P21/c
_cod_database_code 1517594

loop_
_symmetry_equiv_pos_as_xyz
'x, y, z'
'-x, y+1/2, -z+1/2'
'-x, -y, -z'
'x, -y-1/2, z-1/2'

loop_
_atom_site_label
_atom_site_type_symbol
_atom_site_fract_x
_atom_site_fract_y
_atom_site_fract_z
_atom_site_U_iso_or_equiv
_atom_site_adp_type
_atom_site_occupancy
_atom_site_symmetry_multiplicity
_atom_site_calc_flag
_atom_site_refinement_flags
_atom_site_disorder_assembly
_atom_site_disorder_group
Co1 Co 0.87250(2) 0.528307(15) 0.611956(11) 0.01603(7) Uani 1 1 d . . .
Co2 Co 0.5000 0.5000 0.5000 0.01411(8) Uani 1 2 d S . .
O1 O 0.83159(13) 0.47719(8) 0.53084(6) 0.0242(3) Uani 1 1 d . . .
O2 O 0.60751(13) 0.43057(9) 0.47495(7) 0.0333(3) Uani 1 1 d . . .
O3 O 0.83374(12) 0.05374(8) 0.15998(6) 0.0229(3) Uani 1 1 d . . .
O4 O 0.59964(13) 0.07766(9) 0.08545(6) 0.0327(3) Uani 1 1 d . . .
O5 O 0.86298(12) 0.67196(8) 0.61418(6) 0.0289(3) Uani 1 1 d . . .
O6 O 0.65929(11) 0.60291(8) 0.55306(6) 0.0235(3) Uani 1 1 d . . .
C1 C 0.72203(18) 0.38485(12) 0.43316(9) 0.0234(4) Uani 1 1 d . . .
C2 C 0.84254(19) 0.38253(12) 0.43927(9) 0.0257(4) Uani 1 1 d . . .
H2A H 0.9253 0.4143 0.4755 0.031 Uiso 1 1 calc R . .
C3 C 0.84313(18) 0.33413(12) 0.39277(9) 0.0245(4) Uani 1 1 d . . .
H3A H 0.9269 0.3328 0.3979 0.029 Uiso 1 1 calc R . .
C4 C 0.72383(19) 0.28768(13) 0.33904(9) 0.0259(4) Uani 1 1 d . . .
C5 C 0.6030(2) 0.29058(16) 0.33334(10) 0.0407(5) Uani 1 1 d . . .
H5A H 0.5197 0.2594 0.2969 0.049 Uiso 1 1 calc R . .
C6 C 0.6026(2) 0.33788(15) 0.37979(10) 0.0375(5) Uani 1 1 d . . .
H6A H 0.5195 0.3383 0.3752 0.045 Uiso 1 1 calc R . .
C7 C 0.72309(19) 0.23713(12) 0.28822(9) 0.0258(4) Uani 1 1 d . . .
C8 C 0.84717(19) 0.20218(13) 0.30414(9) 0.0274(4) Uani 1 1 d . . .
H8A H 0.9339 0.2114 0.3480 0.033 Uiso 1 1 calc R . .
C9 C 0.84643(18) 0.15428(13) 0.25726(9) 0.0259(4) Uani 1 1 d . . .
H9A H 0.9324 0.1309 0.2693 0.031 Uiso 1 1 calc R . .
C10 C 0.72201(18) 0.14016(12) 0.19308(8) 0.0225(4) Uani 1 1 d . . .
C11 C 0.5980(2) 0.17573(14) 0.17640(10) 0.0360(5) Uani 1 1 d . . .
H11A H 0.5117 0.1672 0.1323 0.043 Uiso 1 1 calc R . .
C12 C 0.5984(2) 0.22335(15) 0.22309(10) 0.0374(5) Uani 1 1 d . . .
H12A H 0.5123 0.2472 0.2106 0.045 Uiso 1 1 calc R . .
C13 C 0.71908(18) 0.43553(12) 0.48336(8) 0.0225(4) Uani 1 1 d . . .
C14 C 0.71718(18) 0.08603(12) 0.14170(8) 0.0221(4) Uani 1 1 d . . .
C15 C 0.66053(17) 0.77256(11) 0.55353(8) 0.0223(4) Uani 1 1 d . . .
C16 C 0.51590(19) 0.78113(13) 0.50989(11) 0.0388(5) Uani 1 1 d . . .
H16A H 0.4587 0.7259 0.4938 0.047 Uiso 1 1 calc R . .
C17 C 0.4531(2) 0.87003(13) 0.48923(12) 0.0429(6) Uani 1 1 d . . .
H17A H 0.3532 0.8747 0.4593 0.052 Uiso 1 1 calc R . .
C18 C 0.53351(18) 0.95221(11) 0.51150(9) 0.0255(4) Uani 1 1 d . . .
C19 C 0.67857(19) 0.94212(14) 0.55649(10) 0.0387(5) Uani 1 1 d . . .
H19A H 0.7364 0.9971 0.5733 0.046 Uiso 1 1 calc R . .
C20 C 0.74095(19) 0.85383(13) 0.57748(11) 0.0381(5) Uani 1 1 d . . .
H20A H 0.8408 0.8491 0.6089 0.046 Uiso 1 1 calc R . .
C21 C 0.72974(17) 0.67757(11) 0.57428(8) 0.0192(3) Uani 1 1 d . . .
O7 O 1.08190(13) 0.50745(8) 0.67146(6) 0.0273(3) Uani 1 1 d . . .
N1 N 1.31152(18) 0.50765(13) 0.75936(9) 0.0440(5) Uani 1 1 d . . .
C22 C 1.17912(19) 0.52835(13) 0.73155(10) 0.0311(4) Uani 1 1 d . . .
C23 C 1.1466(2) 0.57566(17) 0.77215(11) 0.0464(6) Uani 1 1 d . . .
H23A H 1.0515 0.6028 0.7422 0.070 Uiso 1 1 calc R . .
H23B H 1.2153 0.6263 0.7992 0.070 Uiso 1 1 calc R . .
H23C H 1.1517 0.5289 0.8017 0.070 Uiso 1 1 calc R . .
C24 C 1.4315(3) 0.5249(2) 0.83009(14) 0.0797(10) Uani 1 1 d . . .
H24A H 1.3971 0.5488 0.8530 0.119 Uiso 1 1 calc R . .
H24B H 1.4945 0.5719 0.8334 0.119 Uiso 1 1 calc R . .
H24C H 1.4831 0.4656 0.8511 0.119 Uiso 1 1 calc R . .
C25 C 1.3464(3) 0.46692(18) 0.71976(14) 0.0585(7) Uani 1 1 d . . .
H25A H 1.2600 0.4594 0.6733 0.088 Uiso 1 1 calc R . .
H25B H 1.3908 0.4048 0.7381 0.088 Uiso 1 1 calc R . .
H25C H 1.4117 0.5091 0.7212 0.088 Uiso 1 1 calc R . .
O8 O 0.94308(16) 0.08834(11) 0.62126(9) 0.0578(5) Uani 1 1 d . . .
N2 N 1.09361(19) 0.18663(11) 0.70670(9) 0.0404(4) Uani 1 1 d . . .
C26 C 0.9837(2) 0.16920(15) 0.64237(12) 0.0388(5) Uani 1 1 d . . .
C27 C 0.9094(3) 0.25326(18) 0.59648(14) 0.0653(7) Uani 1 1 d . . .
H27A H 0.8410 0.2312 0.5501 0.098 Uiso 1 1 calc R . .
H27B H 0.9787 0.2947 0.6007 0.098 Uiso 1 1 calc R . .
H27C H 0.8601 0.2885 0.6088 0.098 Uiso 1 1 calc R . .
C28 C 1.1502(3) 0.27941(18) 0.73445(15) 0.0753(9) Uani 1 1 d . . .
H28A H 1.0792 0.3276 0.7049 0.113 Uiso 1 1 calc R . .
H28B H 1.2344 0.2899 0.7386 0.113 Uiso 1 1 calc R . .
H28C H 1.1754 0.2837 0.7787 0.113 Uiso 1 1 calc R . .
C29 C 1.1813(3) 0.10888(16) 0.75167(12) 0.0535(6) Uani 1 1 d . . .
H29A H 1.1316 0.0487 0.7316 0.080 Uiso 1 1 calc R . .
H29B H 1.2011 0.1177 0.7945 0.080 Uiso 1 1 calc R . .
H29C H 1.2702 0.1080 0.7592 0.080 Uiso 1 1 calc R . .
O9 O 1.7320(5) 0.6802(7) 0.8451(4) 0.1006(18) Uani 0.697(3) 1 d P A 1
N3 N 1.7937(4) 0.5508(3) 0.91673(18) 0.0729(10) Uani 0.697(3) 1 d P A 1
C30 C 1.7694(5) 0.6432(5) 0.9019(3) 0.0727(15) Uani 0.697(3) 1 d P A 1
C31 C 1.7888(5) 0.7114(5) 0.9517(3) 0.107(2) Uani 0.697(3) 1 d P A 1
H31A H 1.7879 0.7765 0.9381 0.160 Uiso 0.697(3) 1 calc PR A 1
H31B H 1.8792 0.6990 0.9960 0.160 Uiso 0.697(3) 1 calc PR A 1
H31C H 1.7120 0.7034 0.9534 0.160 Uiso 0.697(3) 1 calc PR A 1
C32 C 1.8251(6) 0.5060(4) 0.9768(2) 0.1057(17) Uani 0.697(3) 1 d P A 1
H32A H 1.8459 0.5553 1.0086 0.159 Uiso 0.697(3) 1 calc PR A 1
H32B H 1.9069 0.4639 0.9979 0.159 Uiso 0.697(3) 1 calc PR A 1
H32C H 1.7433 0.4690 0.9635 0.159 Uiso 0.697(3) 1 calc PR A 1
C33 C 1.7805(6) 0.4883(4) 0.8682(3) 0.0777(15) Uani 0.697(3) 1 d P A 1
H33A H 1.6950 0.5045 0.8231 0.117 Uiso 0.697(3) 1 calc PR A 1
H33B H 1.7745 0.4224 0.8783 0.117 Uiso 0.697(3) 1 calc PR A 1
H33C H 1.8630 0.4958 0.8707 0.117 Uiso 0.697(3) 1 calc PR A 1
O9' O 1.6737(13) 0.6646(17) 0.8238(11) 0.1006(18) Uani 0.303(3) 1 d P A 2
N3' N 1.8325(10) 0.6733(8) 0.9272(5) 0.0729(10) Uani 0.303(3) 1 d P A 2
C30' C 1.7570(14) 0.6370(13) 0.8663(8) 0.0727(15) Uani 0.303(3) 1 d P A 2
C31' C 1.7826(19) 0.5333(12) 0.8716(10) 0.107(2) Uani 0.303(3) 1 d P A 2
H31D H 1.7521 0.5091 0.8287 0.160 Uiso 0.303(3) 1 calc PR A 2
H31E H 1.7292 0.5016 0.8829 0.160 Uiso 0.303(3) 1 calc PR A 2
H31F H 1.8835 0.5207 0.9066 0.160 Uiso 0.303(3) 1 calc PR A 2
C32' C 1.9431(13) 0.6312(10) 0.9935(5) 0.1057(17) Uani 0.303(3) 1 d P A 2
H32D H 2.0176 0.6044 0.9942 0.159 Uiso 0.303(3) 1 calc PR A 2
H32E H 1.9018 0.5809 1.0024 0.159 Uiso 0.303(3) 1 calc PR A 2
H32F H 1.9832 0.6803 1.0280 0.159 Uiso 0.303(3) 1 calc PR A 2
C33' C 1.8037(12) 0.7821(8) 0.9283(6) 0.0777(15) Uani 0.303(3) 1 d P A 2
H33D H 1.7205 0.8020 0.8835 0.117 Uiso 0.303(3) 1 calc PR A 2
H33E H 1.8857 0.8192 0.9418 0.117 Uiso 0.303(3) 1 calc PR A 2
H33F H 1.7871 0.7928 0.9602 0.117 Uiso 0.303(3) 1 calc PR A 2

loop_
_atom_site_aniso_label
_atom_site_aniso_U_11
_atom_site_aniso_U_22
_atom_site_aniso_U_33
_atom_site_aniso_U_23
_atom_site_aniso_U_13
_atom_site_aniso_U_12
Co1 0.01698(12) 0.01551(12) 0.01589(12) 0.00040(8) 0.01058(10) 0.00040(8)
Co2 0.01423(15) 0.01593(16) 0.01255(15) 0.00044(11) 0.00868(13) -0.00020(11)
O1 0.0242(6) 0.0305(7) 0.0221(6) -0.0068(5) 0.0167(6) -0.0026(5)
O2 0.0292(7) 0.0412(8) 0.0420(8) -0.0192(6) 0.0284(7) -0.0086(6)
O3 0.0230(6) 0.0261(6) 0.0200(6) -0.0068(5) 0.0139(6) -0.0015(5)
O4 0.0270(7) 0.0379(8) 0.0186(7) -0.0101(5) 0.0076(6) 0.0081(6)
O5 0.0179(6) 0.0167(6) 0.0377(8) -0.0008(5) 0.0109(6) -0.0002(5)
O6 0.0200(6) 0.0152(6) 0.0284(7) -0.0008(5) 0.0121(6) -0.0014(5)
C1 0.0261(9) 0.0265(9) 0.0231(9) -0.0044(7) 0.0182(8) -0.0007(7)
C2 0.0259(9) 0.0309(10) 0.0229(9) -0.0083(7) 0.0167(8) -0.0065(7)
C3 0.0253(9) 0.0313(10) 0.0256(10) -0.0063(7) 0.0202(8) -0.0040(7)
C4 0.0283(10) 0.0297(10) 0.0254(10) -0.0082(7) 0.0198(9) -0.0034(8)
C5 0.0269(10) 0.0596(14) 0.0352(12) -0.0283(10) 0.0196(10) -0.0146(9)
C6 0.0270(10) 0.0552(13) 0.0391(12) -0.0200(10) 0.0251(10) -0.0084(9)
C7 0.0273(9) 0.0290(10) 0.0246(10) -0.0088(7) 0.0182(8) -0.0038(7)
C8 0.0228(9) 0.0382(11) 0.0207(9) -0.0112(7) 0.0135(8) -0.0062(8)
C9 0.0215(9) 0.0326(10) 0.0251(10) -0.0077(7) 0.0156(8) -0.0017(7)
C10 0.0245(9) 0.0227(9) 0.0196(9) -0.0048(7) 0.0137(8) -0.0004(7)
C11 0.0248(10) 0.0491(12) 0.0227(10) -0.0126(8) 0.0097(9) 0.0048(9)
C12 0.0265(10) 0.0536(13) 0.0292(11) -0.0126(9) 0.0163(9) 0.0057(9)
C13 0.0265(9) 0.0215(9) 0.0241(9) -0.0009(7) 0.0182(8) 0.0019(7)
C14 0.0258(9) 0.0196(9) 0.0192(9) -0.0017(6) 0.0135(8) 0.0007(7)
C15 0.0220(9) 0.0155(8) 0.0260(9) -0.0005(6) 0.0136(8) 0.0007(7)
C16 0.0233(10) 0.0160(9) 0.0530(14) 0.0003(8) 0.0129(10) -0.0028(7)
C17 0.0180(9) 0.0212(10) 0.0608(15) 0.0037(9) 0.0115(10) 0.0012(7)
C18 0.0236(9) 0.0151(9) 0.0304(10) -0.0002(7) 0.0138(8) 0.0010(7)
C19 0.0228(10) 0.0166(9) 0.0534(13) -0.0030(8) 0.0133(10) -0.0025(7)
C20 0.0177(9) 0.0208(10) 0.0523(13) -0.0017(9) 0.0111(10) 0.0009(7)
C21 0.0191(8) 0.0176(8) 0.0188(9) -0.0012(6) 0.0111(7) -0.0007(6)
O7 0.0185(6) 0.0311(7) 0.0278(7) 0.0046(5) 0.0125(6) 0.0041(5)
N1 0.0208(8) 0.0569(12) 0.0405(11) 0.0117(9) 0.0131(8) 0.0039(8)
C22 0.0242(10) 0.0317(10) 0.0303(11) 0.0074(8) 0.0140(9) -0.0010(8)
C23 0.0378(12) 0.0610(15) 0.0321(12) -0.0042(10) 0.0183(11) -0.0018(11)
C24 0.0274(13) 0.121(3) 0.0493(18) 0.0128(16) 0.0050(13) -0.0027(14)
C25 0.0399(13) 0.0684(17) 0.0780(19) 0.0260(14) 0.0425(15) 0.0224(12)
O8 0.0447(9) 0.0401(10) 0.0717(12) -0.0105(8) 0.0290(9) -0.0108(7)
N2 0.0430(10) 0.0303(9) 0.0464(11) 0.0039(8) 0.0276(10) -0.0022(8)
C26 0.0339(11) 0.0356(12) 0.0502(14) 0.0031(10) 0.0281(11) -0.0010(9)
C27 0.0576(16) 0.0536(16) 0.0592(17) 0.0191(13) 0.0251(15) 0.0101(13)
C28 0.083(2) 0.0432(15) 0.072(2) -0.0121(13) 0.0364(18) -0.0115(14)
C29 0.0522(14) 0.0525(15) 0.0490(15) 0.0166(11) 0.0290(13) 0.0041(11)
O9 0.077(5) 0.133(5) 0.127(7) -0.013(3) 0.081(6) 0.007(4)
N3 0.0472(19) 0.112(3) 0.056(2) -0.007(2) 0.0315(17) 0.002(2)
C30 0.0239(18) 0.131(5) 0.055(3) -0.031(3) 0.021(2) -0.007(2)
C31 0.073(3) 0.151(6) 0.086(4) -0.046(4) 0.046(3) -0.007(3)
C32 0.082(3) 0.164(5) 0.060(3) 0.017(3) 0.040(3) 0.022(3)
C33 0.061(3) 0.102(4) 0.077(3) -0.020(3) 0.047(3) -0.002(3)
O9' 0.077(5) 0.133(5) 0.127(7) -0.013(3) 0.081(6) 0.007(4)
N3' 0.0472(19) 0.112(3) 0.056(2) -0.007(2) 0.0315(17) 0.002(2)
C30' 0.0239(18) 0.131(5) 0.055(3) -0.031(3) 0.021(2) -0.007(2)
C31' 0.073(3) 0.151(6) 0.086(4) -0.046(4) 0.046(3) -0.007(3)
C32' 0.082(3) 0.164(5) 0.060(3) 0.017(3) 0.040(3) 0.022(3)
C33' 0.061(3) 0.102(4) 0.077(3) -0.020(3) 0.047(3) -0.002(3)

loop_
_atom_type_symbol
_atom_type_description
_atom_type_scat_dispersion_real
_atom_type_scat_dispersion_imag
_atom_type_scat_source
C C 0.0033 0.0016 'International Tables Vol C Tables 4.2.6.8 and 6.1.1.4'
H H 0.0000 0.0000 'International Tables Vol C Tables 4.2.6.8 and 6.1.1.4'
N N 0.0061 0.0033 'International Tables Vol C Tables 4.2.6.8 and 6.1.1.4'
O O 0.0106 0.0060 'International Tables Vol C Tables 4.2.6.8 and 6.1.1.4'
Co Co 0.3494 0.9721 'International Tables Vol C Tables 4.2.6.8 and 6.1.1.4'

loop_
_geom_angle_atom_site_label_1
_geom_angle_atom_site_label_2
_geom_angle_atom_site_label_3
_geom_angle
_geom_angle_site_symmetry_1
_geom_angle_site_symmetry_3
O1 Co1 O3 117.40(5) . 4_566
O1 Co1 O7 95.70(5) . .
O3 Co1 O7 97.78(5) 4_566 .
O1 Co1 O5 114.65(5) . .
O3 Co1 O5 121.87(5) 4_566 .
O7 Co1 O5 101.12(5) . .
O1 Co1 O6 92.86(5) . .
O3 Co1 O6 93.31(4) 4_566 .
O7 Co1 O6 160.94(5) . .
O5 Co1 O6 59.82(4) . .
O1 Co1 C21 104.63(5) . .
O3 Co1 C21 110.50(5) 4_566 .
O7 Co1 C21 131.23(5) . .
O5 Co1 C21 30.14(5) . .
O6 Co1 C21 29.71(4) . .
O4 Co2 O4 180.00(6) 2_655 4_566
O4 Co2 O2 91.29(6) 2_655 3_666
O4 Co2 O2 88.71(6) 4_566 3_666
O4 Co2 O2 88.71(6) 2_655 .
O4 Co2 O2 91.29(6) 4_566 .
O2 Co2 O2 180.00(7) 3_666 .
O4 Co2 O6 90.31(5) 2_655 .
O4 Co2 O6 89.69(5) 4_566 .
O2 Co2 O6 89.00(5) 3_666 .
O2 Co2 O6 91.00(5) . .
O4 Co2 O6 89.69(5) 2_655 3_666
O4 Co2 O6 90.31(5) 4_566 3_666
O2 Co2 O6 91.00(5) 3_666 3_666
O2 Co2 O6 89.00(5) . 3_666
O6 Co2 O6 180.0 . 3_666
C13 O1 Co1 126.06(11) . .
C13 O2 Co2 140.83(12) . .
C14 O3 Co1 130.00(11) . 4_565
C14 O4 Co2 140.50(11) . 2_645
C21 O5 Co1 96.14(10) . .
C21 O6 Co2 165.80(11) . .
C21 O6 Co1 85.12(9) . .
Co2 O6 Co1 108.34(5) . .
C2 C1 C6 118.66(16) . .
C2 C1 C13 121.54(16) . .
C6 C1 C13 119.80(15) . .
C1 C2 C3 120.42(16) . .
C1 C2 H2A 119.8 . .
C3 C2 H2A 119.8 . .
C4 C3 C2 121.20(16) . .
C4 C3 H3A 119.4 . .
C2 C3 H3A 119.4 . .
C3 C4 C5 117.88(16) . .
C3 C4 C7 121.42(16) . .
C5 C4 C7 120.70(16) . .
C6 C5 C4 120.97(18) . .
C6 C5 H5A 119.5 . .
C4 C5 H5A 119.5 . .
C5 C6 C1 120.86(17) . .
C5 C6 H6A 119.6 . .
C1 C6 H6A 119.6 . .
C8 C7 C12 117.60(16) . .
C8 C7 C4 121.09(16) . .
C12 C7 C4 121.31(16) . .
C9 C8 C7 121.16(17) . .
C9 C8 H8A 119.4 . .
C7 C8 H8A 119.4 . .
C10 C9 C8 120.70(16) . .
C10 C9 H9A 119.7 . .
C8 C9 H9A 119.7 . .
C9 C10 C11 118.66(16) . .
C9 C10 C14 121.94(15) . .
C11 C10 C14 119.39(16) . .
C12 C11 C10 120.75(18) . .
C12 C11 H11A 119.6 . .
C10 C11 H11A 119.6 . .
C11 C12 C7 121.13(18) . .
C11 C12 H12A 119.4 . .
C7 C12 H12A 119.4 . .
O2 C13 O1 126.61(15) . .
O2 C13 C1 116.75(15) . .
O1 C13 C1 116.63(15) . .
O4 C14 O3 126.61(15) . .
O4 C14 C10 116.61(15) . .
O3 C14 C10 116.77(15) . .
C16 C15 C20 118.59(16) . .
C16 C15 C21 121.14(15) . .
C20 C15 C21 120.27(15) . .
C15 C16 C17 120.42(17) . .
C15 C16 H16A 119.8 . .
C17 C16 H16A 119.8 . .
C18 C17 C16 121.31(17) . .
C18 C17 H17A 119.3 . .
C16 C17 H17A 119.3 . .
C19 C18 C17 117.34(16) . .
C19 C18 C18 121.2(2) . 3_676
C17 C18 C18 121.5(2) . 3_676
C20 C19 C18 121.34(17) . .
C20 C19 H19A 119.3 . .
C18 C19 H19A 119.3 . .
C15 C20 C19 120.95(17) . .
C15 C20 H20A 119.5 . .
C19 C20 H20A 119.5 . .
O6 C21 O5 118.80(14) . .
O6 C21 C15 121.51(14) . .
O5 C21 C15 119.68(14) . .
O6 C21 Co1 65.17(8) . .
O5 C21 Co1 53.72(8) . .
C15 C21 Co1 172.69(12) . .
C22 O7 Co1 131.52(13) . .
C22 N1 C25 120.80(19) . .
C22 N1 C24 123.6(2) . .
C25 N1 C24 115.6(2) . .
O7 C22 N1 119.64(19) . .
O7 C22 C23 120.43(17) . .
N1 C22 C23 119.93(19) . .
C22 C23 H23A 109.5 . .
C22 C23 H23B 109.5 . .
H23A C23 H23B 109.5 . .
C22 C23 H23C 109.5 . .
H23A C23 H23C 109.5 . .
H23B C23 H23C 109.5 . .
N1 C24 H24A 109.5 . .
N1 C24 H24B 109.5 . .
H24A C24 H24B 109.5 . .
N1 C24 H24C 109.5 . .
H24A C24 H24C 109.5 . .
H24B C24 H24C 109.5 . .
N1 C25 H25A 109.5 . .
N1 C25 H25B 109.5 . .
H25A C25 H25B 109.5 . .
N1 C25 H25C 109.5 . .
H25A C25 H25C 109.5 . .
H25B C25 H25C 109.5 . .
C26 N2 C28 124.8(2) . .
C26 N2 C29 120.23(18) . .
C28 N2 C29 114.1(2) . .
O8 C26 N2 121.8(2) . .
O8 C26 C27 120.7(2) . .
N2 C26 C27 117.5(2) . .
C26 C27 H27A 109.5 . .
C26 C27 H27B 109.5 . .
H27A C27 H27B 109.5 . .
C26 C27 H27C 109.5 . .
H27A C27 H27C 109.5 . .
H27B C27 H27C 109.5 . .
N2 C28 H28A 109.5 . .
N2 C28 H28B 109.5 . .
H28A C28 H28B 109.5 . .
N2 C28 H28C 109.5 . .
H28A C28 H28C 109.5 . .
H28B C28 H28C 109.5 . .
N2 C29 H29A 109.5 . .
N2 C29 H29B 109.5 . .
H29A C29 H29B 109.5 . .
N2 C29 H29C 109.5 . .
H29A C29 H29C 109.5 . .
H29B C29 H29C 109.5 . .
C30 N3 C33 117.5(4) . .
C30 N3 C32 125.3(5) . .
C33 N3 C32 117.2(4) . .
O9 C30 N3 123.6(6) . .
O9 C30 C31 116.7(7) . .
N3 C30 C31 119.6(6) . .
C30' N3' C32' 131.3(13) . .
C30' N3' C33' 113.7(11) . .
C32' N3' C33' 114.9(10) . .
O9' C30' N3' 128.4(19) . .
O9' C30' C31' 119.9(17) . .
N3' C30' C31' 109.0(15) . .
C30' C31' H31D 109.5 . .
C30' C31' H31E 109.5 . .
H31D C31' H31E 109.5 . .
C30' C31' H31F 109.5 . .
H31D C31' H31F 109.5 . .
H31E C31' H31F 109.5 . .
N3' C32' H32D 109.5 . .
N3' C32' H32E 109.5 . .
H32D C32' H32E 109.5 . .
N3' C32' H32F 109.5 . .
H32D C32' H32F 109.5 . .
H32E C32' H32F 109.5 . .
N3' C33' H33D 109.5 . .
N3' C33' H33E 109.5 . .
H33D C33' H33E 109.5 . .
N3' C33' H33F 109.5 . .
H33D C33' H33F 109.5 . .
H33E C33' H33F 109.5 . .

loop_
_geom_bond_atom_site_label_1
_geom_bond_atom_site_label_2
_geom_bond_distance
_geom_bond_site_symmetry_2
Co1 O1 1.9581(11) .
Co1 O3 1.9643(11) 4_566
Co1 O7 2.0091(12) .
Co1 O5 2.0323(11) .
Co1 O6 2.2831(11) .
Co1 C21 2.5065(16) .
Co2 O4 2.0360(12) 2_655
Co2 O4 2.0360(12) 4_566
Co2 O2 2.0510(11) 3_666
Co2 O2 2.0510(11) .
Co2 O6 2.0986(11) .
Co2 O6 2.0986(11) 3_666
O1 C13 1.267(2) .
O2 C13 1.245(2) .
O3 C14 1.272(2) .
O3 Co1 1.9643(11) 4_565
O4 C14 1.243(2) .
O4 Co2 2.0360(12) 2_645
O5 C21 1.2657(19) .
O6 C21 1.2470(19) .
C1 C2 1.385(2) .
C1 C6 1.386(2) .
C1 C13 1.502(2) .
C2 C3 1.387(2) .
C2 H2A 0.9500 .
C3 C4 1.385(2) .
C3 H3A 0.9500 .
C4 C5 1.395(3) .
C4 C7 1.490(2) .
C5 C6 1.376(3) .
C5 H5A 0.9500 .
C6 H6A 0.9500 .
C7 C8 1.391(2) .
C7 C12 1.394(3) .
C8 C9 1.383(2) .
C8 H8A 0.9500 .
C9 C10 1.381(2) .
C9 H9A 0.9500 .
C10 C11 1.386(2) .
C10 C14 1.501(2) .
C11 C12 1.379(2) .
C11 H11A 0.9500 .
C12 H12A 0.9500 .
C15 C16 1.376(2) .
C15 C20 1.377(2) .
C15 C21 1.492(2) .
C16 C17 1.389(3) .
C16 H16A 0.9500 .
C17 C18 1.388(2) .
C17 H17A 0.9500 .
C18 C19 1.383(2) .
C18 C18 1.492(3) 3_676
C19 C20 1.380(3) .
C19 H19A 0.9500 .
C20 H20A 0.9500 .
O7 C22 1.253(2) .
N1 C22 1.326(2) .
N1 C25 1.455(3) .
N1 C24 1.467(3) .
C22 C23 1.497(3) .
C23 H23A 0.9800 .
C23 H23B 0.9800 .
C23 H23C 0.9800 .
C24 H24A 0.9800 .
C24 H24B 0.9800 .
C24 H24C 0.9800 .
C25 H25A 0.9800 .
C25 H25B 0.9800 .
C25 H25C 0.9800 .
O8 C26 1.225(2) .
N2 C26 1.340(3) .
N2 C28 1.441(3) .
N2 C29 1.457(3) .
C26 C27 1.507(3) .
C27 H27A 0.9800 .
C27 H27B 0.9800 .
C27 H27C 0.9800 .
C28 H28A 0.9800 .
C28 H28B 0.9800 .
C28 H28C 0.9800 .
C29 H29A 0.9800 .
C29 H29B 0.9800 .
C29 H29C 0.9800 .
O9 C30 1.337(12) .
N3 C30 1.338(7) .
N3 C33 1.455(6) .
N3 C32 1.483(6) .
C30 C31 1.499(7) .
C31 H31A 0.9800 .
C31 H31B 0.9800 .
C31 H31C 0.9800 .
C32 H32A 0.9800 .
C32 H32B 0.9800 .
C32 H32C 0.9800 .
C33 H33A 0.9800 .
C33 H33B 0.9800 .
C33 H33C 0.9800 .
O9' C30' 0.99(3) .
N3' C30' 1.321(18) .
N3' C32' 1.476(14) .
N3' C33' 1.580(15) .
C30' C31' 1.48(2) .
C31' H31D 0.9800 .
C31' H31E 0.9800 .
C31' H31F 0.9800 .
C32' H32D 0.9800 .
C32' H32E 0.9800 .
C32' H32F 0.9800 .
C33' H33D 0.9800 .
C33' H33E 0.9800 .
C33' H33F 0.9800 .
